data_7700993
loop_
_publ_author_name
'Baltrun, Marc'
'Watt, Fabian A.'
'Schoch, Roland'
'W\"olper, Christoph'
'Neuba, Adam G.'
'Hohloch, Stephan'

_publ_section_title
;
 A new bis-phenolate mesoionic carbene ligand for early transition metal
 chemistry.
;
_journal_issue 39
_journal_name_full 'Dalton transactions (Cambridge, England : 2003)'
_journal_page_first 14611
_journal_page_last 14625
_journal_paper_doi 10.1039/c9dt03099a
_journal_volume 48
_journal_year 2019
_chemical_formula_sum 'C66 H94 Cl2 N6 O6 Ti2'
_chemical_formula_weight 1234.17
_space_group_crystal_system monoclinic
_space_group_IT_number 15
_space_group_name_Hall '-C 2yc'
_space_group_name_H-M_alt 'C 1 2/c 1'
_symmetry_space_group_name_Hall '-C 2yc'
_symmetry_space_group_name_H-M 'C 1 2/c 1'
_atom_sites_solution_hydrogens geom
_audit_creation_method SHELXL-2014/7
_audit_update_record
;
2019-06-07 deposited with the CCDC.    2019-08-19 downloaded from the CCDC.
;
_cell_angle_alpha 90
_cell_angle_beta 108.543(5)
_cell_angle_gamma 90
_cell_formula_units_Z 8
_cell_length_a 37.210(2)
_cell_length_b 16.6867(8)
_cell_length_c 27.0170(16)
_cell_measurement_reflns_used 9142
_cell_measurement_temperature 100(2)
_cell_measurement_theta_max 25.00
_cell_measurement_theta_min 2.06
_cell_volume 15904.3(16)
_computing_cell_refinement 'Stoe X-Area suite, 2019'
_computing_data_collection 'Stoe X-Area suite, 2019'
_computing_data_reduction 'Stoe X-Area suite, 2019'
_computing_publication_material WinGX
_computing_structure_refinement 'SHELXL-2014/7 (Sheldrick, 2014)'
_computing_structure_solution ShelXT
_diffrn_ambient_temperature 100(2)
_diffrn_measured_fraction_theta_full 0.995
_diffrn_measured_fraction_theta_max 0.995
_diffrn_measurement_device_type 'Stoe Stadivari'
_diffrn_measurement_method 'omega + phi scans'
_diffrn_radiation_type MoK\a
_diffrn_radiation_wavelength 0.71073
_diffrn_reflns_av_R_equivalents 0.0302
_diffrn_reflns_av_unetI/netI 0.0452
_diffrn_reflns_Laue_measured_fraction_full 0.995
_diffrn_reflns_Laue_measured_fraction_max 0.995
_diffrn_reflns_limit_h_max 44
_diffrn_reflns_limit_h_min -43
_diffrn_reflns_limit_k_max 19
_diffrn_reflns_limit_k_min -13
_diffrn_reflns_limit_l_max 28
_diffrn_reflns_limit_l_min -32
_diffrn_reflns_number 42122
_diffrn_reflns_point_group_measured_fraction_full 0.995
_diffrn_reflns_point_group_measured_fraction_max 0.995
_diffrn_reflns_theta_full 25.000
_diffrn_reflns_theta_max 25.000
_diffrn_reflns_theta_min 2.060
_exptl_absorpt_coefficient_mu 0.312
_exptl_absorpt_correction_T_max 0.966
_exptl_absorpt_correction_T_min 0.963
_exptl_absorpt_correction_type multi-scan
_exptl_absorpt_process_details 'Blessing, 1995'
_exptl_crystal_colour red
_exptl_crystal_density_diffrn 1.031
_exptl_crystal_description block
_exptl_crystal_F_000 5264
_exptl_crystal_size_max 0.12
_exptl_crystal_size_mid 0.12
_exptl_crystal_size_min 0.11
_refine_diff_density_max 2.379
_refine_diff_density_min -0.564
_refine_diff_density_rms 0.074
_refine_ls_extinction_method none
_refine_ls_goodness_of_fit_ref 1.045
_refine_ls_hydrogen_treatment constr
_refine_ls_matrix_type full
_refine_ls_number_parameters 765
_refine_ls_number_reflns 13941
_refine_ls_number_restraints 6
_refine_ls_restrained_S_all 1.047
_refine_ls_R_factor_all 0.1164
_refine_ls_R_factor_gt 0.0780
_refine_ls_shift/su_max 0.001
_refine_ls_shift/su_mean 0.000
_refine_ls_structure_factor_coef Fsqd
_refine_ls_weighting_details 'w=1/[\s^2^(Fo^2^)+(0.1186P)^2^+60.0851P] where P=(Fo^2^+2Fc^2^)/3'
_refine_ls_weighting_scheme calc
_refine_ls_wR_factor_gt 0.2160
_refine_ls_wR_factor_ref 0.2479
_reflns_Friedel_coverage 0.000
_reflns_number_gt 9142
_reflns_number_total 13941
_reflns_threshold_expression 'I > 2\s(I)'
_cod_data_source_file c9dt03099a2.cif
_cod_data_source_block shelx_CCDC2
_cod_depositor_comments 'Adding full bibliography for 7700989--7700996.cif.'
_cod_database_code 7700993
_shelx_shelxl_version_number 2014/7
_shelx_space_group_comment
;
The symmetry employed for this shelxl refinement is uniquely defined
by the following loop, which should always be used as a source of
symmetry information in preference to the above space-group names.
They are only intended as comments.
;

loop_
_space_group_symop_operation_xyz
'x, y, z'
'-x, y, -z+1/2'
'x+1/2, y+1/2, z'
'-x+1/2, y+1/2, -z+1/2'
'-x, -y, -z'
'x, -y, z-1/2'
'-x+1/2, -y+1/2, -z'
'x+1/2, -y+1/2, z-1/2'

loop_
_atom_site_label
_atom_site_type_symbol
_atom_site_fract_x
_atom_site_fract_y
_atom_site_fract_z
_atom_site_U_iso_or_equiv
_atom_site_adp_type
_atom_site_occupancy
_atom_site_site_symmetry_order
_atom_site_calc_flag
_atom_site_refinement_flags_posn
_atom_site_refinement_flags_adp
Ti2 Ti 0.30378(2) 0.30895(5) 0.28205(3) 0.0409(2) Uani 1 1 d . .
Ti1 Ti 0.32754(2) 0.21306(5) 0.40644(3) 0.0415(2) Uani 1 1 d . .
Cl2 Cl 0.29159(3) 0.22332(8) 0.20884(5) 0.0526(3) Uani 1 1 d . .
Cl1 Cl 0.34839(6) 0.14419(11) 0.48754(6) 0.0819(5) Uani 1 1 d . .
O1A O 0.25223(8) 0.33107(19) 0.27153(12) 0.0417(7) Uani 1 1 d . .
O10 O 0.31873(8) 0.2478(2) 0.33638(12) 0.0439(8) Uani 1 1 d . .
O2A O 0.34828(8) 0.3469(2) 0.27059(12) 0.0467(8) Uani 1 1 d . .
O2 O 0.28327(9) 0.1543(2) 0.38884(13) 0.0486(8) Uani 1 1 d . .
O1 O 0.36288(9) 0.2938(2) 0.43321(13) 0.0510(9) Uani 1 1 d . .
O100 O 0.36453(10) 0.1270(2) 0.38471(13) 0.0570(9) Uani 1 1 d . .
N3A N 0.29630(11) 0.5369(2) 0.35190(14) 0.0422(9) Uani 1 1 d . .
N1A N 0.33710(10) 0.4766(2) 0.32855(14) 0.0425(9) Uani 1 1 d . .
N2A N 0.33101(11) 0.5454(2) 0.35029(15) 0.0450(9) Uani 1 1 d . .
N1 N 0.25543(12) 0.2850(3) 0.42676(15) 0.0502(10) Uani 1 1 d . .
C2 C 0.30230(12) 0.3707(3) 0.45005(16) 0.0376(10) Uani 1 1 d . .
C2A C 0.28015(13) 0.4647(3) 0.33230(17) 0.0418(11) Uani 1 1 d . .
C9A C 0.18869(12) 0.3559(3) 0.26887(18) 0.0416(11) Uani 1 1 d . .
N2 N 0.24385(16) 0.3465(3) 0.44976(17) 0.0666(14) Uani 1 1 d . .
C13 C 0.17012(13) 0.1523(3) 0.38225(17) 0.0410(11) Uani 1 1 d . .
C11 C 0.23115(12) 0.2169(3) 0.40643(17) 0.0390(10) Uani 1 1 d . .
C12 C 0.19290(13) 0.2175(3) 0.40263(17) 0.0421(11) Uani 1 1 d . .
H12 H 0.1827 0.2621 0.4139 0.051 Uiso 1 1 calc R U
C16 C 0.24722(13) 0.1515(3) 0.38848(18) 0.0444(11) Uani 1 1 d . .
C1A C 0.30767(12) 0.4243(3) 0.31722(17) 0.0411(11) Uani 1 1 d . .
C8A C 0.16538(13) 0.3992(3) 0.28996(18) 0.0459(12) Uani 1 1 d . .
H8A H 0.1397 0.3865 0.2788 0.055 Uiso 1 1 calc R U
C1 C 0.29216(13) 0.2968(3) 0.42693(17) 0.0420(11) Uani 1 1 d . .
C14 C 0.18741(13) 0.0853(3) 0.36761(18) 0.0439(11) Uani 1 1 d . .
H14 H 0.1726 0.0400 0.3556 0.053 Uiso 1 1 calc R U
C10A C 0.22799(13) 0.3744(3) 0.28799(17) 0.0423(11) Uani 1 1 d . .
C5A C 0.24087(12) 0.4392(3) 0.32209(17) 0.0407(11) Uani 1 1 d . .
C15 C 0.22501(14) 0.0828(3) 0.37004(19) 0.0462(11) Uani 1 1 d . .
N3 N 0.27236(17) 0.3978(3) 0.46435(17) 0.0711(15) Uani 1 1 d . .
C6 C 0.34337(15) 0.4911(3) 0.47845(18) 0.0488(12) Uani 1 1 d . .
H6 H 0.3232 0.5190 0.4837 0.059 Uiso 1 1 calc R U
C11A C 0.37154(13) 0.4688(3) 0.31541(17) 0.0455(12) Uani 1 1 d . .
C6A C 0.21543(13) 0.4796(3) 0.34200(18) 0.0442(11) Uani 1 1 d . .
H6A H 0.2245 0.5204 0.3662 0.053 Uiso 1 1 calc R U
C21 C 0.43846(14) 0.3561(3) 0.46033(19) 0.0527(13) Uani 1 1 d . .
C21A C 0.17336(13) 0.2914(3) 0.22702(19) 0.0460(12) Uani 1 1 d . .
C9 C 0.40424(14) 0.4053(3) 0.46382(18) 0.0480(12) Uani 1 1 d . .
C7 C 0.37810(14) 0.5280(3) 0.48912(18) 0.0481(12) Uani 1 1 d . .
C5 C 0.33793(14) 0.4117(3) 0.45971(18) 0.0479(12) Uani 1 1 d . .
C15A C 0.40660(13) 0.4015(4) 0.26666(19) 0.0579(15) Uani 1 1 d . .
C16A C 0.37454(12) 0.4042(3) 0.28405(17) 0.0464(12) Uani 1 1 d . .
C7A C 0.17734(13) 0.4607(3) 0.32678(19) 0.0466(12) Uani 1 1 d . .
C10 C 0.36791(14) 0.3694(3) 0.45145(18) 0.0486(12) Uani 1 1 d . .
C25 C 0.12690(13) 0.1544(3) 0.37255(18) 0.0458(11) Uani 1 1 d . .
C8 C 0.40762(15) 0.4832(3) 0.48161(19) 0.0525(13) Uani 1 1 d . .
H8 H 0.4312 0.5077 0.4891 0.063 Uiso 1 1 calc R U
C12A C 0.40013(13) 0.5260(3) 0.33389(19) 0.0503(13) Uani 1 1 d . .
H12A H 0.3974 0.5669 0.3558 0.060 Uiso 1 1 calc R U
C23A C 0.18495(14) 0.3101(3) 0.17831(19) 0.0524(13) Uani 1 1 d . .
H23A H 0.1766 0.3631 0.1660 0.079 Uiso 1 1 calc R U
H23B H 0.1735 0.2719 0.1514 0.079 Uiso 1 1 calc R U
H23C H 0.2120 0.3072 0.1872 0.079 Uiso 1 1 calc R U
C22A C 0.18885(14) 0.2090(3) 0.2489(2) 0.0512(12) Uani 1 1 d . .
H22A H 0.2160 0.2098 0.2595 0.077 Uiso 1 1 calc R U
H22B H 0.1794 0.1689 0.2225 0.077 Uiso 1 1 calc R U
H22C H 0.1809 0.1968 0.2786 0.077 Uiso 1 1 calc R U
C13A C 0.43240(14) 0.5216(4) 0.31953(19) 0.0546(14) Uani 1 1 d . .
C29A C 0.41109(15) 0.3335(4) 0.2311(2) 0.0659(17) Uani 1 1 d . .
C14A C 0.43422(14) 0.4605(4) 0.2852(2) 0.0641(17) Uani 1 1 d . .
H14A H 0.4553 0.4590 0.2738 0.077 Uiso 1 1 calc R U
C17 C 0.38529(16) 0.6146(3) 0.5097(2) 0.0588(14) Uani 1 1 d . .
C29 C 0.24229(15) 0.0084(3) 0.3523(2) 0.0557(13) Uani 1 1 d . .
C25A C 0.46546(14) 0.5806(4) 0.3396(2) 0.0640(17) Uani 1 1 d . .
C31A C 0.37734(15) 0.3301(4) 0.1805(2) 0.0696(18) Uani 1 1 d . .
H31A H 0.3546 0.3187 0.1887 0.104 Uiso 1 1 calc R U
H31B H 0.3816 0.2887 0.1583 0.104 Uiso 1 1 calc R U
H31C H 0.3748 0.3807 0.1628 0.104 Uiso 1 1 calc R U
C24 C 0.47471(14) 0.4061(4) 0.4763(2) 0.0620(15) Uani 1 1 d . .
H24A H 0.4716 0.4514 0.4534 0.093 Uiso 1 1 calc R U
H24B H 0.4955 0.3739 0.4739 0.093 Uiso 1 1 calc R U
H24C H 0.4799 0.4244 0.5115 0.093 Uiso 1 1 calc R U
C61A C 0.28152(15) 0.6063(3) 0.3725(2) 0.0568(13) Uani 1 1 d . .
H61A H 0.2999 0.6487 0.3799 0.085 Uiso 1 1 calc R U
H61B H 0.2765 0.5914 0.4040 0.085 Uiso 1 1 calc R U
H61C H 0.2585 0.6243 0.3471 0.085 Uiso 1 1 calc R U
C23 C 0.44482(15) 0.2854(4) 0.4992(2) 0.0592(14) Uani 1 1 d . .
H23D H 0.4508 0.3059 0.5341 0.089 Uiso 1 1 calc R U
H23E H 0.4654 0.2529 0.4965 0.089 Uiso 1 1 calc R U
H23F H 0.4222 0.2537 0.4911 0.089 Uiso 1 1 calc R U
C30 C 0.27711(16) -0.0211(3) 0.3963(2) 0.0646(15) Uani 1 1 d . .
H30A H 0.2956 0.0210 0.4060 0.097 Uiso 1 1 calc R U
H30B H 0.2878 -0.0667 0.3844 0.097 Uiso 1 1 calc R U
H30C H 0.2697 -0.0359 0.4259 0.097 Uiso 1 1 calc R U
C17A C 0.14909(15) 0.5052(4) 0.3478(2) 0.0584(14) Uani 1 1 d . .
C22 C 0.43260(15) 0.3251(4) 0.40436(19) 0.0589(14) Uani 1 1 d . .
H22D H 0.4087 0.2978 0.3917 0.088 Uiso 1 1 calc R U
H22E H 0.4527 0.2887 0.4048 0.088 Uiso 1 1 calc R U
H22F H 0.4328 0.3695 0.3819 0.088 Uiso 1 1 calc R U
C32 C 0.25298(17) 0.0294(4) 0.3033(2) 0.0646(15) Uani 1 1 d . .
H32A H 0.2304 0.0417 0.2750 0.097 Uiso 1 1 calc R U
H32B H 0.2656 -0.0154 0.2939 0.097 Uiso 1 1 calc R U
H32C H 0.2696 0.0750 0.3104 0.097 Uiso 1 1 calc R U
C20 C 0.41900(16) 0.6169(4) 0.5596(2) 0.0654(16) Uani 1 1 d . .
H20A H 0.4133 0.5861 0.5862 0.098 Uiso 1 1 calc R U
H20B H 0.4241 0.6714 0.5711 0.098 Uiso 1 1 calc R U
H20C H 0.4409 0.5948 0.5530 0.098 Uiso 1 1 calc R U
C26A C 0.46044(15) 0.6369(4) 0.3807(3) 0.0727(18) Uani 1 1 d . .
H26A H 0.4388 0.6706 0.3655 0.109 Uiso 1 1 calc R U
H26B H 0.4827 0.6695 0.3939 0.109 Uiso 1 1 calc R U
H26C H 0.4566 0.6064 0.4087 0.109 Uiso 1 1 calc R U
C24A C 0.12971(14) 0.2876(4) 0.2083(2) 0.0583(14) Uani 1 1 d . .
H24D H 0.1210 0.2778 0.2376 0.087 Uiso 1 1 calc R U
H24E H 0.1213 0.2450 0.1834 0.087 Uiso 1 1 calc R U
H24F H 0.1196 0.3376 0.1923 0.087 Uiso 1 1 calc R U
C18 C 0.35099(17) 0.6504(4) 0.5215(2) 0.0682(16) Uani 1 1 d . .
H18A H 0.3299 0.6532 0.4899 0.102 Uiso 1 1 calc R U
H18B H 0.3571 0.7033 0.5357 0.102 Uiso 1 1 calc R U
H18C H 0.3445 0.6172 0.5464 0.102 Uiso 1 1 calc R U
C31 C 0.21386(18) -0.0607(3) 0.3374(3) 0.0706(17) Uani 1 1 d . .
H31D H 0.2063 -0.0752 0.3670 0.106 Uiso 1 1 calc R U
H31E H 0.2255 -0.1060 0.3267 0.106 Uiso 1 1 calc R U
H31F H 0.1920 -0.0442 0.3092 0.106 Uiso 1 1 calc R U
C27A C 0.50244(15) 0.5336(4) 0.3640(2) 0.0711(18) Uani 1 1 d . .
H27A H 0.5230 0.5705 0.3779 0.107 Uiso 1 1 calc R U
H27B H 0.5076 0.5010 0.3378 0.107 Uiso 1 1 calc R U
H27C H 0.4999 0.5000 0.3915 0.107 Uiso 1 1 calc R U
C32A C 0.41506(18) 0.2540(5) 0.2606(3) 0.084(2) Uani 1 1 d . .
H32D H 0.4349 0.2584 0.2935 0.126 Uiso 1 1 calc R U
H32E H 0.4212 0.2121 0.2403 0.126 Uiso 1 1 calc R U
H32F H 0.3916 0.2415 0.2666 0.126 Uiso 1 1 calc R U
C19 C 0.3938(2) 0.6659(4) 0.4675(3) 0.083(2) Uani 1 1 d . .
H19A H 0.4164 0.6464 0.4616 0.125 Uiso 1 1 calc R U
H19B H 0.3975 0.7206 0.4788 0.125 Uiso 1 1 calc R U
H19C H 0.3730 0.6626 0.4356 0.125 Uiso 1 1 calc R U
C28A C 0.4687(2) 0.6339(5) 0.2942(3) 0.108(3) Uani 1 1 d . .
H28A H 0.4451 0.6613 0.2785 0.162 Uiso 1 1 calc R U
H28B H 0.4743 0.6010 0.2685 0.162 Uiso 1 1 calc R U
H28C H 0.4885 0.6725 0.3075 0.162 Uiso 1 1 calc R U
C20A C 0.1680(2) 0.5701(4) 0.3877(3) 0.091(2) Uani 1 1 d . .
H20D H 0.1491 0.5971 0.3988 0.136 Uiso 1 1 calc R U
H20E H 0.1805 0.6080 0.3719 0.136 Uiso 1 1 calc R U
H20F H 0.1863 0.5458 0.4173 0.136 Uiso 1 1 calc R U
C30A C 0.44698(18) 0.3441(6) 0.2151(3) 0.105(3) Uani 1 1 d . .
H30D H 0.4471 0.3966 0.2007 0.157 Uiso 1 1 calc R U
H30E H 0.4473 0.3045 0.1895 0.157 Uiso 1 1 calc R U
H30F H 0.4690 0.3377 0.2453 0.157 Uiso 1 1 calc R U
C18A C 0.1210(2) 0.5493(6) 0.3019(3) 0.120(3) Uani 1 1 d . .
H18D H 0.1042 0.5112 0.2795 0.180 Uiso 1 1 calc R U
H18E H 0.1346 0.5777 0.2827 0.180 Uiso 1 1 calc R U
H18F H 0.1065 0.5866 0.3149 0.180 Uiso 1 1 calc R U
C100 C 0.3999(2) 0.0950(6) 0.4190(3) 0.113(3) Uani 1 1 d . .
H10A H 0.4181 0.1378 0.4314 0.136 Uiso 1 1 calc R U
H10B H 0.3957 0.0695 0.4490 0.136 Uiso 1 1 calc R U
C103 C 0.3577(2) 0.0972(5) 0.3325(3) 0.102(3) Uani 1 1 d . .
H10C H 0.3607 0.1397 0.3097 0.122 Uiso 1 1 calc R U
H10D H 0.3322 0.0758 0.3187 0.122 Uiso 1 1 calc R U
C19A C 0.1280(3) 0.4482(5) 0.3715(4) 0.123(3) Uani 1 1 d . .
H19D H 0.1156 0.4083 0.3462 0.185 Uiso 1 1 calc R U
H19E H 0.1094 0.4771 0.3821 0.185 Uiso 1 1 calc R U
H19F H 0.1455 0.4226 0.4013 0.185 Uiso 1 1 calc R U
C26 C 0.1080(2) 0.1879(9) 0.3212(3) 0.164(6) Uani 1 1 d . .
H26D H 0.0811 0.1879 0.3148 0.247 Uiso 1 1 calc R U
H26E H 0.1138 0.1561 0.2952 0.247 Uiso 1 1 calc R U
H26F H 0.1165 0.2419 0.3198 0.247 Uiso 1 1 calc R U
C28 C 0.1172(2) 0.1992(7) 0.4143(3) 0.139(4) Uani 1 1 d . .
H28D H 0.1218 0.2553 0.4113 0.208 Uiso 1 1 calc R U
H28E H 0.1325 0.1801 0.4479 0.208 Uiso 1 1 calc R U
H28F H 0.0909 0.1910 0.4105 0.208 Uiso 1 1 calc R U
C27 C 0.1112(2) 0.0708(5) 0.3727(6) 0.180(6) Uani 1 1 d . .
H27D H 0.0845 0.0738 0.3671 0.270 Uiso 1 1 calc R U
H27E H 0.1235 0.0458 0.4058 0.270 Uiso 1 1 calc R U
H27F H 0.1157 0.0397 0.3454 0.270 Uiso 1 1 calc R U
C61 C 0.2610(3) 0.4588(6) 0.4939(4) 0.125(3) Uani 1 1 d . .
H61D H 0.2586 0.5091 0.4759 0.187 Uiso 1 1 calc R U
H61E H 0.2798 0.4636 0.5277 0.187 Uiso 1 1 calc R U
H61F H 0.2371 0.4445 0.4979 0.187 Uiso 1 1 calc R U
C102 C 0.3863(4) 0.0330(8) 0.3370(5) 0.196(7) Uani 1 1 d . .
H10E H 0.3740 -0.0191 0.3313 0.235 Uiso 1 1 calc R U
H10F H 0.3989 0.0407 0.3110 0.235 Uiso 1 1 calc R U
C101 C 0.4141(6) 0.0371(13) 0.3901(8) 0.272(9) Uani 1 1 d . U
H10G H 0.4168 -0.0150 0.4069 0.327 Uiso 1 1 calc R U
H10H H 0.4387 0.0537 0.3884 0.327 Uiso 1 1 calc R U

loop_
_atom_site_aniso_label
_atom_site_aniso_U_11
_atom_site_aniso_U_22
_atom_site_aniso_U_33
_atom_site_aniso_U_23
_atom_site_aniso_U_13
_atom_site_aniso_U_12
Ti2 0.0321(4) 0.0567(6) 0.0353(4) -0.0027(4) 0.0129(3) -0.0052(4)
Ti1 0.0380(5) 0.0526(5) 0.0371(5) -0.0029(4) 0.0167(4) 0.0018(4)
Cl2 0.0460(7) 0.0680(8) 0.0459(7) -0.0123(6) 0.0177(5) -0.0080(6)
Cl1 0.1222(14) 0.0817(11) 0.0430(8) 0.0099(7) 0.0278(8) 0.0168(10)
O1A 0.0319(16) 0.052(2) 0.0418(17) -0.0003(14) 0.0124(13) -0.0053(14)
O10 0.0391(17) 0.056(2) 0.0392(17) -0.0008(15) 0.0163(14) 0.0018(15)
O2A 0.0335(17) 0.071(2) 0.0386(17) -0.0051(16) 0.0156(13) -0.0084(16)
O2 0.0416(18) 0.051(2) 0.062(2) -0.0016(16) 0.0290(16) 0.0039(15)
O1 0.0433(19) 0.061(2) 0.0454(19) -0.0071(17) 0.0093(15) -0.0004(16)
O100 0.053(2) 0.069(2) 0.050(2) -0.0037(18) 0.0188(17) 0.0143(18)
N3A 0.041(2) 0.045(2) 0.040(2) 0.0007(17) 0.0113(17) -0.0047(18)
N1A 0.035(2) 0.057(3) 0.035(2) 0.0035(18) 0.0103(16) -0.0081(18)
N2A 0.042(2) 0.052(3) 0.040(2) 0.0047(19) 0.0107(17) -0.0074(19)
N1 0.052(2) 0.062(3) 0.042(2) 0.002(2) 0.0224(19) 0.007(2)
C2 0.040(2) 0.043(3) 0.028(2) -0.0025(19) 0.0083(18) 0.006(2)
C2A 0.040(2) 0.052(3) 0.032(2) 0.002(2) 0.0117(19) -0.004(2)
C9A 0.033(2) 0.049(3) 0.043(3) 0.007(2) 0.0128(19) -0.005(2)
N2 0.084(4) 0.084(4) 0.034(2) 0.004(2) 0.023(2) 0.035(3)
C13 0.036(2) 0.055(3) 0.035(2) 0.005(2) 0.0170(19) -0.003(2)
C11 0.037(2) 0.047(3) 0.036(2) 0.003(2) 0.0171(19) -0.004(2)
C12 0.041(2) 0.052(3) 0.037(2) 0.001(2) 0.017(2) 0.003(2)
C16 0.042(3) 0.052(3) 0.044(3) 0.006(2) 0.021(2) 0.003(2)
C1A 0.034(2) 0.056(3) 0.033(2) 0.002(2) 0.0092(18) -0.011(2)
C8A 0.039(3) 0.056(3) 0.045(3) 0.012(2) 0.016(2) -0.003(2)
C1 0.039(2) 0.056(3) 0.033(2) 0.004(2) 0.0140(19) 0.002(2)
C14 0.047(3) 0.044(3) 0.045(3) 0.004(2) 0.020(2) -0.005(2)
C10A 0.038(2) 0.054(3) 0.039(2) 0.009(2) 0.017(2) -0.001(2)
C5A 0.036(2) 0.053(3) 0.033(2) 0.005(2) 0.0100(18) -0.006(2)
C15 0.047(3) 0.047(3) 0.050(3) 0.002(2) 0.022(2) 0.000(2)
N3 0.094(4) 0.084(4) 0.035(2) -0.004(2) 0.020(3) 0.044(3)
C6 0.052(3) 0.055(3) 0.040(3) -0.005(2) 0.015(2) -0.004(2)
C11A 0.033(2) 0.071(3) 0.030(2) 0.007(2) 0.0071(18) -0.010(2)
C6A 0.041(3) 0.053(3) 0.042(3) 0.003(2) 0.019(2) -0.001(2)
C21 0.041(3) 0.076(4) 0.037(3) 0.000(2) 0.007(2) -0.002(3)
C21A 0.033(2) 0.055(3) 0.051(3) 0.001(2) 0.014(2) -0.008(2)
C9 0.046(3) 0.066(3) 0.032(2) 0.000(2) 0.012(2) -0.005(2)
C7 0.049(3) 0.056(3) 0.038(3) -0.003(2) 0.013(2) -0.010(2)
C5 0.047(3) 0.058(3) 0.035(2) -0.004(2) 0.006(2) -0.003(2)
C15A 0.035(3) 0.105(5) 0.034(3) 0.004(3) 0.011(2) -0.010(3)
C16A 0.030(2) 0.075(4) 0.033(2) 0.002(2) 0.0093(19) -0.012(2)
C7A 0.044(3) 0.055(3) 0.047(3) 0.010(2) 0.023(2) 0.001(2)
C10 0.048(3) 0.060(3) 0.033(2) -0.002(2) 0.007(2) -0.005(2)
C25 0.041(3) 0.060(3) 0.041(3) 0.003(2) 0.019(2) -0.005(2)
C8 0.046(3) 0.069(4) 0.039(3) -0.001(2) 0.009(2) -0.013(3)
C12A 0.037(3) 0.071(4) 0.039(3) 0.011(2) 0.007(2) -0.012(2)
C23A 0.043(3) 0.065(3) 0.046(3) -0.002(2) 0.010(2) -0.009(2)
C22A 0.047(3) 0.048(3) 0.061(3) 0.001(2) 0.020(2) -0.013(2)
C13A 0.038(3) 0.084(4) 0.039(3) 0.014(3) 0.007(2) -0.015(3)
C29A 0.041(3) 0.114(5) 0.049(3) -0.008(3) 0.022(2) -0.004(3)
C14A 0.031(3) 0.118(5) 0.042(3) 0.011(3) 0.010(2) -0.018(3)
C17 0.061(3) 0.057(3) 0.057(3) -0.006(3) 0.018(3) -0.018(3)
C29 0.055(3) 0.048(3) 0.072(4) -0.005(3) 0.029(3) -0.002(3)
C25A 0.036(3) 0.103(5) 0.045(3) 0.018(3) 0.001(2) -0.024(3)
C31A 0.047(3) 0.118(5) 0.049(3) -0.019(3) 0.023(3) -0.019(3)
C24 0.044(3) 0.092(4) 0.050(3) -0.001(3) 0.016(2) -0.009(3)
C61A 0.049(3) 0.047(3) 0.074(4) 0.004(3) 0.019(3) 0.000(2)
C23 0.043(3) 0.084(4) 0.050(3) 0.004(3) 0.014(2) 0.003(3)
C30 0.062(4) 0.054(3) 0.084(4) -0.002(3) 0.032(3) 0.011(3)
C17A 0.049(3) 0.076(4) 0.059(3) 0.004(3) 0.030(3) 0.001(3)
C22 0.053(3) 0.082(4) 0.043(3) -0.005(3) 0.017(2) -0.001(3)
C32 0.074(4) 0.061(4) 0.072(4) -0.010(3) 0.041(3) -0.003(3)
C20 0.060(3) 0.072(4) 0.062(4) -0.010(3) 0.016(3) -0.023(3)
C26A 0.040(3) 0.075(4) 0.087(5) 0.010(3) -0.003(3) -0.015(3)
C24A 0.042(3) 0.069(4) 0.063(3) -0.006(3) 0.015(2) -0.010(3)
C18 0.069(4) 0.058(4) 0.076(4) -0.016(3) 0.020(3) -0.015(3)
C31 0.075(4) 0.052(4) 0.096(5) -0.011(3) 0.044(4) -0.002(3)
C27A 0.039(3) 0.112(5) 0.059(4) -0.008(3) 0.011(3) -0.018(3)
C32A 0.057(4) 0.126(6) 0.072(4) -0.019(4) 0.025(3) 0.017(4)
C19 0.110(6) 0.068(4) 0.071(4) 0.011(3) 0.029(4) -0.022(4)
C28A 0.077(5) 0.165(8) 0.067(4) 0.039(5) 0.002(3) -0.065(5)
C20A 0.082(5) 0.093(5) 0.117(6) -0.019(5) 0.059(4) 0.000(4)
C30A 0.050(4) 0.199(9) 0.076(4) -0.043(5) 0.036(3) -0.032(5)
C18A 0.088(6) 0.160(9) 0.119(7) 0.014(6) 0.044(5) 0.062(6)
C100 0.090(6) 0.146(8) 0.094(6) -0.030(5) 0.015(4) 0.048(5)
C103 0.110(6) 0.124(7) 0.079(5) -0.015(5) 0.041(4) 0.035(5)
C19A 0.151(8) 0.119(7) 0.156(8) -0.032(6) 0.128(7) -0.043(6)
C26 0.045(4) 0.388(18) 0.059(4) 0.037(7) 0.015(3) 0.010(7)
C28 0.051(4) 0.291(14) 0.083(5) -0.039(7) 0.033(4) -0.005(6)
C27 0.078(6) 0.093(7) 0.40(2) 0.000(9) 0.118(9) -0.011(5)
C61 0.139(8) 0.134(8) 0.107(7) -0.021(6) 0.047(6) -0.017(7)
C102 0.218(13) 0.207(13) 0.139(10) -0.072(9) 0.026(9) 0.117(11)
C101 0.279(12) 0.272(12) 0.263(12) -0.042(9) 0.081(9) 0.067(9)

loop_
_atom_type_symbol
_atom_type_description
_atom_type_scat_dispersion_real
_atom_type_scat_dispersion_imag
_atom_type_scat_source
C C 0.0033 0.0016 'International Tables Vol C Tables 4.2.6.8 and 6.1.1.4'
H H 0.0000 0.0000 'International Tables Vol C Tables 4.2.6.8 and 6.1.1.4'
Cl Cl 0.1484 0.1585 'International Tables Vol C Tables 4.2.6.8 and 6.1.1.4'
N N 0.0061 0.0033 'International Tables Vol C Tables 4.2.6.8 and 6.1.1.4'
O O 0.0106 0.0060 'International Tables Vol C Tables 4.2.6.8 and 6.1.1.4'
Ti Ti 0.2776 0.4457 'International Tables Vol C Tables 4.2.6.8 and 6.1.1.4'

loop_
_geom_angle_atom_site_label_1
_geom_angle_atom_site_label_2
_geom_angle_atom_site_label_3
_geom_angle
O10 Ti2 O1A 106.32(14)
O10 Ti2 O2A 105.98(15)
O1A Ti2 O2A 144.43(15)
O10 Ti2 C1A 101.36(16)
O1A Ti2 C1A 79.16(15)
O2A Ti2 C1A 80.28(16)
O10 Ti2 Cl2 106.13(12)
O1A Ti2 Cl2 94.41(10)
O2A Ti2 Cl2 90.61(10)
C1A Ti2 Cl2 152.47(13)
O2 Ti1 O1 161.39(15)
O2 Ti1 O10 92.76(15)
O1 Ti1 O10 92.47(15)
O2 Ti1 C1 80.76(17)
O1 Ti1 C1 80.84(17)
O10 Ti1 C1 97.74(16)
O2 Ti1 O100 99.66(14)
O1 Ti1 O100 98.75(15)
O10 Ti1 O100 81.81(13)
C1 Ti1 O100 179.38(17)
O2 Ti1 Cl1 89.05(12)
O1 Ti1 Cl1 90.50(12)
O10 Ti1 Cl1 164.99(11)
C1 Ti1 Cl1 97.26(13)
O100 Ti1 Cl1 83.20(11)
C10A O1A Ti2 144.8(3)
Ti2 O10 Ti1 158.5(2)
C16A O2A Ti2 143.3(3)
C16 O2 Ti1 146.1(3)
C10 O1 Ti1 145.1(3)
C103 O100 C100 110.0(5)
C103 O100 Ti1 123.9(4)
C100 O100 Ti1 126.1(4)
N2A N3A C2A 113.3(4)
N2A N3A C61A 114.8(4)
C2A N3A C61A 131.9(4)
N2A N1A C1A 114.4(4)
N2A N1A C11A 118.2(4)
C1A N1A C11A 127.1(4)
N3A N2A N1A 103.1(4)
N2 N1 C1 110.7(5)
N2 N1 C11 121.6(4)
C1 N1 C11 127.8(4)
N3 C2 C1 107.1(5)
N3 C2 C5 125.3(5)
C1 C2 C5 127.6(4)
N3A C2A C1A 105.4(4)
N3A C2A C5A 128.0(4)
C1A C2A C5A 126.1(4)
C8A C9A C10A 116.4(4)
C8A C9A C21A 122.4(4)
C10A C9A C21A 121.2(4)
N3 N2 N1 106.8(5)
C12 C13 C14 117.4(4)
C12 C13 C25 121.6(4)
C14 C13 C25 120.9(4)
C12 C11 C16 121.2(4)
C12 C11 N1 121.5(4)
C16 C11 N1 117.3(4)
C13 C12 C11 120.4(4)
C13 C12 H12 119.8
C11 C12 H12 119.8
O2 C16 C11 120.5(4)
O2 C16 C15 120.3(4)
C11 C16 C15 119.3(4)
N1A C1A C2A 103.8(4)
N1A C1A Ti2 128.1(3)
C2A C1A Ti2 128.1(3)
C9A C8A C7A 125.2(4)
C9A C8A H8A 117.4
C7A C8A H8A 117.4
C2 C1 N1 104.9(4)
C2 C1 Ti1 127.4(3)
N1 C1 Ti1 127.1(4)
C15 C14 C13 123.8(5)
C15 C14 H14 118.1
C13 C14 H14 118.1
O1A C10A C5A 120.6(4)
O1A C10A C9A 119.1(4)
C5A C10A C9A 120.2(4)
C6A C5A C10A 119.5(4)
C6A C5A C2A 123.0(4)
C10A C5A C2A 117.4(4)
C14 C15 C16 117.6(4)
C14 C15 C29 121.7(5)
C16 C15 C29 120.6(4)
N2 N3 C2 110.5(5)
N2 N3 C61 105.9(6)
C2 N3 C61 143.2(7)
C7 C6 C5 120.9(5)
C7 C6 H6 119.6
C5 C6 H6 119.6
C16A C11A C12A 123.0(4)
C16A C11A N1A 117.9(4)
C12A C11A N1A 119.1(5)
C7A C6A C5A 122.0(5)
C7A C6A H6A 119.0
C5A C6A H6A 119.0
C24 C21 C9 111.3(5)
C24 C21 C23 107.1(4)
C9 C21 C23 108.4(4)
C24 C21 C22 107.2(4)
C9 C21 C22 112.0(4)
C23 C21 C22 110.6(5)
C9A C21A C22A 109.8(4)
C9A C21A C24A 112.1(4)
C22A C21A C24A 108.5(4)
C9A C21A C23A 110.3(4)
C22A C21A C23A 109.8(4)
C24A C21A C23A 106.3(4)
C8 C9 C10 117.1(5)
C8 C9 C21 122.6(5)
C10 C9 C21 120.2(5)
C6 C7 C8 117.4(5)
C6 C7 C17 122.6(5)
C8 C7 C17 120.0(5)
C10 C5 C6 120.1(5)
C10 C5 C2 117.8(5)
C6 C5 C2 122.0(5)
C14A C15A C16A 117.4(5)
C14A C15A C29A 122.2(5)
C16A C15A C29A 120.3(5)
O2A C16A C11A 121.7(4)
O2A C16A C15A 120.6(5)
C11A C16A C15A 117.7(5)
C6A C7A C8A 116.3(4)
C6A C7A C17A 122.5(5)
C8A C7A C17A 121.2(4)
O1 C10 C5 120.5(4)
O1 C10 C9 119.6(5)
C5 C10 C9 119.9(5)
C26 C25 C28 111.6(7)
C26 C25 C27 106.7(8)
C28 C25 C27 105.9(7)
C26 C25 C13 109.4(4)
C28 C25 C13 111.9(5)
C27 C25 C13 111.2(5)
C9 C8 C7 124.6(5)
C9 C8 H8 117.7
C7 C8 H8 117.7
C13A C12A C11A 119.7(5)
C13A C12A H12A 120.1
C11A C12A H12A 120.1
C21A C23A H23A 109.5
C21A C23A H23B 109.5
H23A C23A H23B 109.5
C21A C23A H23C 109.5
H23A C23A H23C 109.5
H23B C23A H23C 109.5
C21A C22A H22A 109.5
C21A C22A H22B 109.5
H22A C22A H22B 109.5
C21A C22A H22C 109.5
H22A C22A H22C 109.5
H22B C22A H22C 109.5
C12A C13A C14A 117.2(5)
C12A C13A C25A 122.7(6)
C14A C13A C25A 120.1(5)
C15A C29A C32A 109.1(5)
C15A C29A C31A 111.4(5)
C32A C29A C31A 110.3(5)
C15A C29A C30A 111.7(5)
C32A C29A C30A 107.3(6)
C31A C29A C30A 107.0(5)
C13A C14A C15A 124.6(5)
C13A C14A H14A 117.7
C15A C14A H14A 117.7
C20 C17 C18 108.1(5)
C20 C17 C19 109.7(5)
C18 C17 C19 108.7(5)
C20 C17 C7 110.1(5)
C18 C17 C7 112.4(4)
C19 C17 C7 107.9(5)
C31 C29 C30 107.8(5)
C31 C29 C32 107.0(5)
C30 C29 C32 110.7(5)
C31 C29 C15 111.5(4)
C30 C29 C15 110.5(4)
C32 C29 C15 109.4(4)
C26A C25A C13A 112.7(5)
C26A C25A C27A 107.7(4)
C13A C25A C27A 109.4(5)
C26A C25A C28A 106.4(6)
C13A C25A C28A 110.1(4)
C27A C25A C28A 110.4(5)
C29A C31A H31A 109.5
C29A C31A H31B 109.5
H31A C31A H31B 109.5
C29A C31A H31C 109.5
H31A C31A H31C 109.5
H31B C31A H31C 109.5
C21 C24 H24A 109.5
C21 C24 H24B 109.5
H24A C24 H24B 109.5
C21 C24 H24C 109.5
H24A C24 H24C 109.5
H24B C24 H24C 109.5
N3A C61A H61A 109.5
N3A C61A H61B 109.5
H61A C61A H61B 109.5
N3A C61A H61C 109.5
H61A C61A H61C 109.5
H61B C61A H61C 109.5
C21 C23 H23D 109.5
C21 C23 H23E 109.5
H23D C23 H23E 109.5
C21 C23 H23F 109.5
H23D C23 H23F 109.5
H23E C23 H23F 109.5
C29 C30 H30A 109.5
C29 C30 H30B 109.5
H30A C30 H30B 109.5
C29 C30 H30C 109.5
H30A C30 H30C 109.5
H30B C30 H30C 109.5
C19A C17A C20A 109.6(6)
C19A C17A C18A 109.5(7)
C20A C17A C18A 105.8(6)
C19A C17A C7A 111.3(5)
C20A C17A C7A 112.7(5)
C18A C17A C7A 107.7(5)
C21 C22 H22D 109.5
C21 C22 H22E 109.5
H22D C22 H22E 109.5
C21 C22 H22F 109.5
H22D C22 H22F 109.5
H22E C22 H22F 109.5
C29 C32 H32A 109.5
C29 C32 H32B 109.5
H32A C32 H32B 109.5
C29 C32 H32C 109.5
H32A C32 H32C 109.5
H32B C32 H32C 109.5
C17 C20 H20A 109.5
C17 C20 H20B 109.5
H20A C20 H20B 109.5
C17 C20 H20C 109.5
H20A C20 H20C 109.5
H20B C20 H20C 109.5
C25A C26A H26A 109.5
C25A C26A H26B 109.5
H26A C26A H26B 109.5
C25A C26A H26C 109.5
H26A C26A H26C 109.5
H26B C26A H26C 109.5
C21A C24A H24D 109.5
C21A C24A H24E 109.5
H24D C24A H24E 109.5
C21A C24A H24F 109.5
H24D C24A H24F 109.5
H24E C24A H24F 109.5
C17 C18 H18A 109.5
C17 C18 H18B 109.5
H18A C18 H18B 109.5
C17 C18 H18C 109.5
H18A C18 H18C 109.5
H18B C18 H18C 109.5
C29 C31 H31D 109.5
C29 C31 H31E 109.5
H31D C31 H31E 109.5
C29 C31 H31F 109.5
H31D C31 H31F 109.5
H31E C31 H31F 109.5
C25A C27A H27A 109.5
C25A C27A H27B 109.5
H27A C27A H27B 109.5
C25A C27A H27C 109.5
H27A C27A H27C 109.5
H27B C27A H27C 109.5
C29A C32A H32D 109.5
C29A C32A H32E 109.5
H32D C32A H32E 109.5
C29A C32A H32F 109.5
H32D C32A H32F 109.5
H32E C32A H32F 109.5
C17 C19 H19A 109.5
C17 C19 H19B 109.5
H19A C19 H19B 109.5
C17 C19 H19C 109.5
H19A C19 H19C 109.5
H19B C19 H19C 109.5
C25A C28A H28A 109.5
C25A C28A H28B 109.5
H28A C28A H28B 109.5
C25A C28A H28C 109.5
H28A C28A H28C 109.5
H28B C28A H28C 109.5
C17A C20A H20D 109.5
C17A C20A H20E 109.5
H20D C20A H20E 109.5
C17A C20A H20F 109.5
H20D C20A H20F 109.5
H20E C20A H20F 109.5
C29A C30A H30D 109.5
C29A C30A H30E 109.5
H30D C30A H30E 109.5
C29A C30A H30F 109.5
H30D C30A H30F 109.5
H30E C30A H30F 109.5
C17A C18A H18D 109.5
C17A C18A H18E 109.5
H18D C18A H18E 109.5
C17A C18A H18F 109.5
H18D C18A H18F 109.5
H18E C18A H18F 109.5
C101 C100 O100 108.4(10)
C101 C100 H10A 110.0
O100 C100 H10A 110.0
C101 C100 H10B 110.0
O100 C100 H10B 110.0
H10A C100 H10B 108.4
O100 C103 C102 105.7(7)
O100 C103 H10C 110.6
C102 C103 H10C 110.6
O100 C103 H10D 110.6
C102 C103 H10D 110.6
H10C C103 H10D 108.7
C17A C19A H19D 109.5
C17A C19A H19E 109.5
H19D C19A H19E 109.5
C17A C19A H19F 109.5
H19D C19A H19F 109.5
H19E C19A H19F 109.5
C25 C26 H26D 109.5
C25 C26 H26E 109.5
H26D C26 H26E 109.5
C25 C26 H26F 109.5
H26D C26 H26F 109.5
H26E C26 H26F 109.5
C25 C28 H28D 109.5
C25 C28 H28E 109.5
H28D C28 H28E 109.5
C25 C28 H28F 109.5
H28D C28 H28F 109.5
H28E C28 H28F 109.5
C25 C27 H27D 109.5
C25 C27 H27E 109.5
H27D C27 H27E 109.5
C25 C27 H27F 109.5
H27D C27 H27F 109.5
H27E C27 H27F 109.5
N3 C61 H61D 109.5
N3 C61 H61E 109.5
H61D C61 H61E 109.5
N3 C61 H61F 109.5
H61D C61 H61F 109.5
H61E C61 H61F 109.5
C101 C102 C103 107.9(10)
C101 C102 H10E 110.1
C103 C102 H10E 110.1
C101 C102 H10F 110.1
C103 C102 H10F 110.1
H10E C102 H10F 108.4
C100 C101 C102 106.9(13)
C100 C101 H10G 110.3
C102 C101 H10G 110.3
C100 C101 H10H 110.3
C102 C101 H10H 110.3
H10G C101 H10H 108.6

loop_
_geom_bond_atom_site_label_1
_geom_bond_atom_site_label_2
_geom_bond_distance
Ti2 O10 1.728(3)
Ti2 O1A 1.884(3)
Ti2 O2A 1.888(3)
Ti2 C1A 2.130(5)
Ti2 Cl2 2.3641(15)
Ti1 O2 1.845(3)
Ti1 O1 1.861(4)
Ti1 O10 1.905(3)
Ti1 C1 2.111(5)
Ti1 O100 2.194(3)
Ti1 Cl1 2.3756(17)
O1A C10A 1.338(5)
O2A C16A 1.331(6)
O2 C16 1.339(5)
O1 C10 1.344(6)
O100 C103 1.439(7)
O100 C100 1.449(8)
N3A N2A 1.314(5)
N3A C2A 1.375(6)
N3A C61A 1.466(6)
N1A N2A 1.341(6)
N1A C1A 1.357(6)
N1A C11A 1.441(6)
N1 N2 1.340(6)
N1 C1 1.380(6)
N1 C11 1.446(6)
C2 N3 1.367(6)
C2 C1 1.379(6)
C2 C5 1.441(7)
C2A C1A 1.391(6)
C2A C5A 1.462(6)
C9A C8A 1.383(7)
C9A C10A 1.421(6)
C9A C21A 1.534(7)
N2 N3 1.322(7)
C13 C12 1.381(7)
C13 C14 1.409(7)
C13 C25 1.546(6)
C11 C12 1.394(6)
C11 C16 1.403(6)
C12 H12 0.9300
C16 C15 1.409(7)
C8A C7A 1.399(7)
C8A H8A 0.9300
C14 C15 1.380(6)
C14 H14 0.9300
C10A C5A 1.403(7)
C5A C6A 1.401(6)
C15 C29 1.542(7)
N3 C61 1.439(10)
C6 C7 1.377(7)
C6 C5 1.410(7)
C6 H6 0.9300
C11A C16A 1.397(7)
C11A C12A 1.398(7)
C6A C7A 1.381(6)
C6A H6A 0.9300
C21 C24 1.527(7)
C21 C9 1.543(7)
C21 C23 1.546(8)
C21 C22 1.547(7)
C21A C22A 1.534(7)
C21A C24A 1.541(6)
C21A C23A 1.542(7)
C9 C8 1.378(7)
C9 C10 1.419(7)
C7 C8 1.396(7)
C7 C17 1.540(7)
C5 C10 1.397(7)
C15A C14A 1.397(8)
C15A C16A 1.415(6)
C15A C29A 1.528(8)
C7A C17A 1.536(7)
C25 C26 1.453(9)
C25 C28 1.490(9)
C25 C27 1.512(10)
C8 H8 0.9300
C12A C13A 1.376(7)
C12A H12A 0.9300
C23A H23A 0.9600
C23A H23B 0.9600
C23A H23C 0.9600
C22A H22A 0.9600
C22A H22B 0.9600
C22A H22C 0.9600
C13A C14A 1.395(8)
C13A C25A 1.533(7)
C29A C32A 1.532(10)
C29A C31A 1.535(8)
C29A C30A 1.539(7)
C14A H14A 0.9300
C17 C20 1.523(8)
C17 C18 1.533(8)
C17 C19 1.538(8)
C29 C31 1.529(8)
C29 C30 1.534(8)
C29 C32 1.539(7)
C25A C26A 1.511(9)
C25A C27A 1.538(8)
C25A C28A 1.550(8)
C31A H31A 0.9600
C31A H31B 0.9600
C31A H31C 0.9600
C24 H24A 0.9600
C24 H24B 0.9600
C24 H24C 0.9600
C61A H61A 0.9600
C61A H61B 0.9600
C61A H61C 0.9600
C23 H23D 0.9600
C23 H23E 0.9600
C23 H23F 0.9600
C30 H30A 0.9600
C30 H30B 0.9600
C30 H30C 0.9600
C17A C19A 1.499(8)
C17A C20A 1.531(9)
C17A C18A 1.532(9)
C22 H22D 0.9600
C22 H22E 0.9600
C22 H22F 0.9600
C32 H32A 0.9600
C32 H32B 0.9600
C32 H32C 0.9600
C20 H20A 0.9600
C20 H20B 0.9600
C20 H20C 0.9600
C26A H26A 0.9600
C26A H26B 0.9600
C26A H26C 0.9600
C24A H24D 0.9600
C24A H24E 0.9600
C24A H24F 0.9600
C18 H18A 0.9600
C18 H18B 0.9600
C18 H18C 0.9600
C31 H31D 0.9600
C31 H31E 0.9600
C31 H31F 0.9600
C27A H27A 0.9600
C27A H27B 0.9600
C27A H27C 0.9600
C32A H32D 0.9600
C32A H32E 0.9600
C32A H32F 0.9600
C19 H19A 0.9600
C19 H19B 0.9600
C19 H19C 0.9600
C28A H28A 0.9600
C28A H28B 0.9600
C28A H28C 0.9600
C20A H20D 0.9600
C20A H20E 0.9600
C20A H20F 0.9600
C30A H30D 0.9600
C30A H30E 0.9600
C30A H30F 0.9600
C18A H18D 0.9600
C18A H18E 0.9600
C18A H18F 0.9600
C100 C101 1.445(17)
C100 H10A 0.9700
C100 H10B 0.9700
C103 C102 1.488(11)
C103 H10C 0.9700
C103 H10D 0.9700
C19A H19D 0.9600
C19A H19E 0.9600
C19A H19F 0.9600
C26 H26D 0.9600
C26 H26E 0.9600
C26 H26F 0.9600
C28 H28D 0.9600
C28 H28E 0.9600
C28 H28F 0.9600
C27 H27D 0.9600
C27 H27E 0.9600
C27 H27F 0.9600
C61 H61D 0.9600
C61 H61E 0.9600
C61 H61F 0.9600
C102 C101 1.481(19)
C102 H10E 0.9700
C102 H10F 0.9700
C101 H10G 0.9700
C101 H10H 0.9700
